data_4107528
loop_
_publ_author_name
'Connie C. Lu'
'Eckhard Bill'
'Thomas Weyherm\"uller'
'Eberhard Bothe'
'Karl Wieghardt'

_publ_section_title
;
 Neutral Bis(\a-iminopyridine)metal Complexes of the First-Row Transition
 Ions (Cr, Mn, Fe, Co, Ni, Zn) and Their Monocationic Analogues: Mixed
 Valency Involving a Redox Noninnocent Ligand System
;
_journal_name_full 'Journal of the American Chemical Society'
_journal_page_first 3181
_journal_page_last 3197
_journal_paper_doi 10.1021/ja710663n
_journal_volume 130
_journal_year 2008
_chemical_formula_moiety '[C40 H52 Fe N4 O]+, (C32 H12 B F24)-'
_chemical_formula_sum 'C72 H64 B F24 Fe N4 O'
_chemical_formula_weight 1523.93
_chemical_name_systematic
; 
 ? 
;
_space_group_IT_number 14
_symmetry_cell_setting monoclinic
_symmetry_space_group_name_Hall '-P 2yn'
_symmetry_space_group_name_H-M 'P 1 21/n 1'
_atom_sites_solution_hydrogens geom
_atom_sites_solution_primary direct
_atom_sites_solution_secondary difmap
_audit_creation_method SHELXL-97
_cell_angle_alpha 90.00
_cell_angle_beta 95.431(3)
_cell_angle_gamma 90.00
_cell_formula_units_Z 4
_cell_length_a 12.7624(2)
_cell_length_b 29.4794(4)
_cell_length_c 18.9134(3)
_cell_measurement_temperature 120(2)
_cell_volume 7083.81(19)
_computing_cell_refinement 'Bruker AXS Collect Software'
_computing_data_collection 'Bruker AXS Collect Software'
_computing_data_reduction 'Bruker AXS Collect Software'
_computing_structure_refinement 'SHELXL-97 (Sheldrick, 1997)'
_computing_structure_solution 'SHELXS-97 (Sheldrick, 1990)'
_diffrn_ambient_temperature 120(2)
_diffrn_measured_fraction_theta_full 0.996
_diffrn_measured_fraction_theta_max 0.996
_diffrn_measurement_device_type 'Bruker-Nonius Kappa-CCD'
_diffrn_measurement_method '2000 images at 0.5 deg. stepwise rotation in omega and phi, 90 sec./frame'
_diffrn_radiation_monochromator graphite
_diffrn_radiation_source 'rotating anode, 50 kV, 80 mA'
_diffrn_radiation_type MoK\a
_diffrn_radiation_wavelength 0.71073
_diffrn_reflns_av_R_equivalents 0.0358
_diffrn_reflns_av_sigmaI/netI 0.0169
_diffrn_reflns_limit_h_max 16
_diffrn_reflns_limit_h_min -16
_diffrn_reflns_limit_k_max 38
_diffrn_reflns_limit_k_min -38
_diffrn_reflns_limit_l_max 24
_diffrn_reflns_limit_l_min -24
_diffrn_reflns_number 149135
_diffrn_reflns_theta_full 27.50
_diffrn_reflns_theta_max 27.50
_diffrn_reflns_theta_min 3.00
_exptl_absorpt_coefficient_mu 0.323
_exptl_absorpt_correction_T_max 0.7464
_exptl_absorpt_correction_T_min 0.6106
_exptl_absorpt_correction_type multi-scan
_exptl_crystal_colour 'dark blue'
_exptl_crystal_density_diffrn 1.429
_exptl_crystal_description 'transparent parallelepiped'
_exptl_crystal_F_000 3116
_exptl_crystal_size_max 0.21
_exptl_crystal_size_mid 0.20
_exptl_crystal_size_min 0.19
_refine_diff_density_max 1.092
_refine_diff_density_min -0.791
_refine_diff_density_rms 0.062
_refine_ls_extinction_method none
_refine_ls_goodness_of_fit_ref 1.021
_refine_ls_hydrogen_treatment mixed
_refine_ls_matrix_type full
_refine_ls_number_parameters 949
_refine_ls_number_reflns 16234
_refine_ls_number_restraints 7
_refine_ls_restrained_S_all 1.021
_refine_ls_R_factor_all 0.0582
_refine_ls_R_factor_gt 0.0515
_refine_ls_shift/su_max 0.001
_refine_ls_shift/su_mean 0.000
_refine_ls_structure_factor_coef Fsqd
_refine_ls_weighting_details 'calc w=1/[\s^2^(Fo^2^)+(0.0615P)^2^+8.9177P] where P=(Fo^2^+2Fc^2^)/3'
_refine_ls_weighting_scheme calc
_refine_ls_wR_factor_gt 0.1309
_refine_ls_wR_factor_ref 0.1370
_reflns_number_gt 14313
_reflns_number_total 16234
_reflns_threshold_expression >2sigma(I)
_cod_data_source_file ja710663n-file003_09.cif
_cod_data_source_block complex3oxTHF-120K
_cod_original_cell_volume 7083.81(18)
_cod_database_code 4107528

loop_
_symmetry_equiv_pos_as_xyz
'x, y, z'
'-x+1/2, y+1/2, -z+1/2'
'-x, -y, -z'
'x-1/2, -y-1/2, z-1/2'

loop_
_atom_site_label
_atom_site_type_symbol
_atom_site_fract_x
_atom_site_fract_y
_atom_site_fract_z
_atom_site_U_iso_or_equiv
_atom_site_adp_type
_atom_site_occupancy
_atom_site_symmetry_multiplicity
_atom_site_calc_flag
_atom_site_refinement_flags
_atom_site_disorder_assembly
_atom_site_disorder_group
Fe1 Fe 0.24861(2) 0.107605(9) 0.734384(14) 0.01905(7) Uani 1 1 d . . .
N1 N 0.20599(13) 0.04327(6) 0.74939(9) 0.0241(3) Uani 1 1 d . . .
C2 C 0.24289(17) 0.00510(8) 0.72030(12) 0.0311(4) Uani 1 1 d . . .
H2 H 0.2923 0.0082 0.6861 0.037 Uiso 1 1 calc R . .
C3 C 0.21241(19) -0.03777(8) 0.73790(15) 0.0392(5) Uani 1 1 d . . .
H3 H 0.2400 -0.0636 0.7159 0.047 Uiso 1 1 calc R . .
C4 C 0.1405(2) -0.04305(8) 0.78846(16) 0.0430(6) Uani 1 1 d . . .
H4 H 0.1196 -0.0725 0.8020 0.052 Uiso 1 1 calc R . .
C5 C 0.10047(17) -0.00509(7) 0.81832(14) 0.0348(5) Uani 1 1 d . . .
H5 H 0.0513 -0.0080 0.8527 0.042 Uiso 1 1 calc R . .
C6 C 0.13299(15) 0.03809(7) 0.79742(11) 0.0249(4) Uani 1 1 d . . .
C7 C 0.09570(15) 0.07986(7) 0.82291(11) 0.0244(4) Uani 1 1 d . . .
H7 H 0.0440 0.0809 0.8558 0.029 Uiso 1 1 calc R . .
N8 N 0.13662(12) 0.11712(5) 0.79847(9) 0.0212(3) Uani 1 1 d . . .
C9 C 0.09547(15) 0.15979(6) 0.82065(10) 0.0226(4) Uani 1 1 d . . .
C10 C 0.15472(16) 0.18521(7) 0.87308(10) 0.0243(4) Uani 1 1 d . . .
C11 C 0.11678(18) 0.22754(7) 0.89097(11) 0.0305(4) Uani 1 1 d . . .
H11 H 0.1558 0.2453 0.9262 0.037 Uiso 1 1 calc R . .
C12 C 0.02305(19) 0.24422(7) 0.85817(12) 0.0332(5) Uani 1 1 d . . .
H12 H -0.0019 0.2731 0.8712 0.040 Uiso 1 1 calc R . .
C13 C -0.03444(17) 0.21888(7) 0.80650(12) 0.0317(4) Uani 1 1 d . . .
H13 H -0.0984 0.2308 0.7841 0.038 Uiso 1 1 calc R . .
C14 C -0.00015(16) 0.17618(7) 0.78663(11) 0.0265(4) Uani 1 1 d . . .
C15 C 0.25525(16) 0.16612(7) 0.91124(11) 0.0262(4) Uani 1 1 d . . .
H15 H 0.2842 0.1434 0.8790 0.031 Uiso 1 1 calc R . .
C16 C 0.23085(18) 0.14116(8) 0.97901(12) 0.0347(5) Uani 1 1 d . . .
H16A H 0.2018 0.1626 1.0116 0.052 Uiso 1 1 calc R . .
H16B H 0.2957 0.1278 1.0020 0.052 Uiso 1 1 calc R . .
H16C H 0.1794 0.1171 0.9667 0.052 Uiso 1 1 calc R . .
C17 C 0.33975(18) 0.20234(8) 0.92844(13) 0.0357(5) Uani 1 1 d . . .
H17A H 0.3503 0.2195 0.8853 0.054 Uiso 1 1 calc R . .
H17B H 0.4059 0.1877 0.9464 0.054 Uiso 1 1 calc R . .
H17C H 0.3171 0.2230 0.9646 0.054 Uiso 1 1 calc R . .
C18 C -0.06620(17) 0.14983(7) 0.72941(12) 0.0318(5) Uani 1 1 d . . .
H18 H -0.0336 0.1192 0.7256 0.038 Uiso 1 1 calc R . .
C19 C -0.17814(19) 0.14314(8) 0.75042(16) 0.0422(6) Uani 1 1 d . . .
H19A H -0.2117 0.1728 0.7549 0.063 Uiso 1 1 calc R . .
H19B H -0.1754 0.1271 0.7960 0.063 Uiso 1 1 calc R . .
H19C H -0.2190 0.1252 0.7139 0.063 Uiso 1 1 calc R . .
C20 C -0.0676(2) 0.17272(10) 0.65715(14) 0.0466(6) Uani 1 1 d . . .
H20A H -0.0984 0.2031 0.6596 0.070 Uiso 1 1 calc R . .
H20B H -0.1099 0.1546 0.6216 0.070 Uiso 1 1 calc R . .
H20C H 0.0045 0.1752 0.6438 0.070 Uiso 1 1 calc R . .
N21 N 0.30105(13) 0.17177(6) 0.73338(9) 0.0231(3) Uani 1 1 d . . .
C22 C 0.24456(16) 0.21016(7) 0.71890(11) 0.0285(4) Uani 1 1 d . . .
H22 H 0.1702 0.2078 0.7101 0.034 Uiso 1 1 calc R . .
C23 C 0.28992(19) 0.25245(8) 0.71631(12) 0.0340(5) Uani 1 1 d . . .
H23 H 0.2475 0.2784 0.7050 0.041 Uiso 1 1 calc R . .
C24 C 0.39895(18) 0.25688(7) 0.73041(12) 0.0321(4) Uani 1 1 d . . .
H24 H 0.4316 0.2858 0.7288 0.039 Uiso 1 1 calc R . .
C25 C 0.45803(16) 0.21856(7) 0.74666(11) 0.0273(4) Uani 1 1 d . . .
H25 H 0.5320 0.2207 0.7578 0.033 Uiso 1 1 calc R . .
C26 C 0.40777(15) 0.17638(7) 0.74653(10) 0.0227(4) Uani 1 1 d . . .
C27 C 0.46152(15) 0.13415(7) 0.75806(10) 0.0242(4) Uani 1 1 d . . .
H27 H 0.5358 0.1328 0.7682 0.029 Uiso 1 1 calc R . .
N28 N 0.40346(12) 0.09738(5) 0.75392(8) 0.0216(3) Uani 1 1 d . . .
C29 C 0.45654(15) 0.05430(7) 0.76167(11) 0.0248(4) Uani 1 1 d . . .
C30 C 0.49941(16) 0.03534(7) 0.70249(11) 0.0290(4) Uani 1 1 d . . .
C31 C 0.54566(17) -0.00759(8) 0.71117(13) 0.0338(5) Uani 1 1 d . . .
H31 H 0.5764 -0.0211 0.6725 0.041 Uiso 1 1 calc R . .
C32 C 0.54748(18) -0.03062(7) 0.77482(13) 0.0353(5) Uani 1 1 d . . .
H32 H 0.5791 -0.0598 0.7794 0.042 Uiso 1 1 calc R . .
C33 C 0.50374(18) -0.01161(8) 0.83162(13) 0.0344(5) Uani 1 1 d . . .
H33 H 0.5051 -0.0279 0.8750 0.041 Uiso 1 1 calc R . .
C34 C 0.45733(16) 0.03132(7) 0.82642(11) 0.0284(4) Uani 1 1 d . . .
C35 C 0.49379(19) 0.05923(8) 0.63084(12) 0.0344(5) Uani 1 1 d . . .
H35 H 0.4549 0.0884 0.6355 0.041 Uiso 1 1 calc R . .
C36 C 0.6017(3) 0.07096(16) 0.6092(2) 0.0773(12) Uani 1 1 d . . .
H36A H 0.6408 0.0884 0.6472 0.116 Uiso 1 1 calc R . .
H36B H 0.5943 0.0891 0.5657 0.116 Uiso 1 1 calc R . .
H36C H 0.6401 0.0430 0.6008 0.116 Uiso 1 1 calc R . .
C37 C 0.4338(3) 0.03187(13) 0.57269(14) 0.0610(9) Uani 1 1 d . . .
H37A H 0.4717 0.0036 0.5653 0.091 Uiso 1 1 calc R . .
H37B H 0.4271 0.0495 0.5286 0.091 Uiso 1 1 calc R . .
H37C H 0.3635 0.0248 0.5865 0.091 Uiso 1 1 calc R . .
C38 C 0.41237(19) 0.05347(8) 0.88955(12) 0.0345(5) Uani 1 1 d . . .
H38 H 0.3566 0.0752 0.8703 0.041 Uiso 1 1 calc R . .
C39 C 0.3608(2) 0.01982(11) 0.93696(15) 0.0486(7) Uani 1 1 d . . .
H39A H 0.4146 -0.0003 0.9602 0.073 Uiso 1 1 calc R . .
H39B H 0.3084 0.0018 0.9080 0.073 Uiso 1 1 calc R . .
H39C H 0.3261 0.0364 0.9731 0.073 Uiso 1 1 calc R . .
C40 C 0.4977(2) 0.08099(9) 0.93218(13) 0.0443(6) Uani 1 1 d . . .
H40A H 0.5578 0.0613 0.9466 0.066 Uiso 1 1 calc R . .
H40B H 0.4695 0.0935 0.9745 0.066 Uiso 1 1 calc R . .
H40C H 0.5204 0.1059 0.9028 0.066 Uiso 1 1 calc R . .
O41 O 0.20575(12) 0.10843(5) 0.62663(8) 0.0295(3) Uani 1 1 d . . .
C42 C 0.12059(18) 0.08026(8) 0.59331(12) 0.0334(5) Uani 1 1 d . . .
H42A H 0.0586 0.0812 0.6210 0.040 Uiso 1 1 calc R . .
H42B H 0.1438 0.0484 0.5896 0.040 Uiso 1 1 calc R . .
C43 C 0.0947(2) 0.10074(9) 0.52051(12) 0.0390(5) Uani 1 1 d . . .
H43A H 0.0436 0.1259 0.5219 0.047 Uiso 1 1 calc R . .
H43B H 0.0660 0.0777 0.4859 0.047 Uiso 1 1 calc R . .
C44 C 0.2017(2) 0.11781(9) 0.50271(12) 0.0380(5) Uani 1 1 d . . .
H44A H 0.2457 0.0927 0.4873 0.046 Uiso 1 1 calc R . .
H44B H 0.1943 0.1413 0.4652 0.046 Uiso 1 1 calc R . .
C45 C 0.24725(19) 0.13754(8) 0.57313(11) 0.0336(5) Uani 1 1 d . . .
H45A H 0.3251 0.1366 0.5772 0.040 Uiso 1 1 calc R . .
H45B H 0.2242 0.1693 0.5783 0.040 Uiso 1 1 calc R . .
B50 B -0.31581(15) 0.36039(7) 0.74611(11) 0.0188(4) Uani 1 1 d . . .
C51 C -0.36863(14) 0.33526(6) 0.81140(10) 0.0202(3) Uani 1 1 d . . .
C52 C -0.46887(14) 0.34787(7) 0.82940(10) 0.0222(4) Uani 1 1 d . . .
H52 H -0.5041 0.3724 0.8047 0.027 Uiso 1 1 calc R . .
C53 C -0.51846(15) 0.32579(7) 0.88213(10) 0.0238(4) Uani 1 1 d . . .
C54 C -0.47058(15) 0.28934(7) 0.91894(11) 0.0257(4) Uani 1 1 d . A .
H54 H -0.5039 0.2743 0.9551 0.031 Uiso 1 1 calc R . .
C55 C -0.37240(15) 0.27564(7) 0.90105(10) 0.0251(4) Uani 1 1 d D . .
C56 C -0.32262(15) 0.29822(6) 0.84865(10) 0.0222(4) Uani 1 1 d . A .
H56 H -0.2553 0.2881 0.8379 0.027 Uiso 1 1 calc R . .
C57 C -0.62627(16) 0.34136(8) 0.89726(12) 0.0303(4) Uani 1 1 d . . .
F58 F -0.65807(13) 0.32323(6) 0.95543(10) 0.0607(5) Uani 1 1 d . . .
F59 F -0.63090(11) 0.38606(5) 0.90606(10) 0.0500(4) Uani 1 1 d . . .
F60 F -0.69828(11) 0.33204(8) 0.84384(10) 0.0739(7) Uani 1 1 d . . .
C61 C -0.3174(3) 0.23611(11) 0.9379(2) 0.0350(5) Uani 0.805(3) 1 d PD A 1
F62 F -0.3701(2) 0.21744(11) 0.98634(17) 0.0850(12) Uani 0.805(3) 1 d PD A 1
F63 F -0.2229(2) 0.24649(11) 0.9657(2) 0.1013(15) Uani 0.805(3) 1 d PD A 1
F64 F -0.3028(4) 0.20286(9) 0.89341(15) 0.1043(14) Uani 0.805(3) 1 d PD A 1
C61X C -0.3209(10) 0.2371(4) 0.9415(6) 0.0350(5) Uani 0.195(3) 1 d PD A 2
F62X F -0.3170(9) 0.2410(4) 1.0101(6) 0.0850(12) Uani 0.195(3) 1 d PD A 2
F63X F -0.2268(9) 0.2279(5) 0.9249(8) 0.1013(15) Uani 0.195(3) 1 d PD A 2
F64X F -0.3677(12) 0.1985(3) 0.9250(7) 0.1043(14) Uani 0.195(3) 1 d PD A 2
C71 C -0.33001(14) 0.41573(6) 0.74892(10) 0.0216(4) Uani 1 1 d . . .
C72 C -0.34814(15) 0.43914(6) 0.81100(10) 0.0231(4) Uani 1 1 d . . .
H72 H -0.3590 0.4222 0.8525 0.028 Uiso 1 1 calc R . .
C73 C -0.35086(15) 0.48645(7) 0.81412(11) 0.0262(4) Uani 1 1 d . . .
C74 C -0.33489(16) 0.51250(7) 0.75521(12) 0.0299(4) Uani 1 1 d . . .
H74 H -0.3373 0.5447 0.7570 0.036 Uiso 1 1 calc R . .
C75 C -0.31513(16) 0.48998(7) 0.69323(12) 0.0293(4) Uani 1 1 d . . .
C76 C -0.31257(15) 0.44300(7) 0.69030(11) 0.0247(4) Uani 1 1 d . . .
H76 H -0.2985 0.4288 0.6471 0.030 Uiso 1 1 calc R . .
C77 C -0.37288(19) 0.50800(7) 0.88286(13) 0.0335(5) Uani 1 1 d . . .
F78 F -0.36986(12) 0.55351(4) 0.88096(8) 0.0413(3) Uani 1 1 d . . .
F79 F -0.30428(14) 0.49493(5) 0.93728(8) 0.0479(4) Uani 1 1 d . . .
F80 F -0.46902(12) 0.49670(5) 0.90142(9) 0.0460(4) Uani 1 1 d . . .
C81 C -0.2985(2) 0.51784(8) 0.62893(15) 0.0434(6) Uani 1 1 d . . .
F82 F -0.24899(15) 0.49634(6) 0.58165(9) 0.0565(4) Uani 1 1 d . . .
F83 F -0.2350(2) 0.55404(6) 0.64665(12) 0.0861(8) Uani 1 1 d . . .
F84 F -0.38495(17) 0.53560(10) 0.60009(13) 0.1057(11) Uani 1 1 d . . .
C91 C -0.18788(14) 0.35343(6) 0.75212(10) 0.0192(3) Uani 1 1 d . . .
C92 C -0.13074(14) 0.34151(6) 0.69545(10) 0.0214(4) Uani 1 1 d . . .
H92 H -0.1678 0.3333 0.6514 0.026 Uiso 1 1 calc R . .
C93 C -0.02068(15) 0.34124(7) 0.70162(11) 0.0244(4) Uani 1 1 d . . .
C94 C 0.03679(15) 0.35319(7) 0.76462(11) 0.0252(4) Uani 1 1 d . . .
H94 H 0.1116 0.3531 0.7687 0.030 Uiso 1 1 calc R . .
C95 C -0.01846(15) 0.36538(6) 0.82192(10) 0.0236(4) Uani 1 1 d . . .
C96 C -0.12753(15) 0.36539(6) 0.81578(10) 0.0215(4) Uani 1 1 d . . .
H96 H -0.1629 0.3737 0.8558 0.026 Uiso 1 1 calc R . .
C97 C 0.03531(17) 0.32744(9) 0.63872(12) 0.0347(5) Uani 1 1 d . . .
F98 F 0.13528(11) 0.34114(6) 0.64341(9) 0.0503(4) Uani 1 1 d . . .
F99 F -0.01006(14) 0.34372(9) 0.57855(8) 0.0802(7) Uani 1 1 d . . .
F100 F 0.04030(17) 0.28256(6) 0.63228(11) 0.0705(6) Uani 1 1 d . . .
C101 C 0.04319(17) 0.37955(8) 0.88976(12) 0.0321(4) Uani 1 1 d . . .
F102 F 0.10279(13) 0.34686(5) 0.91950(8) 0.0478(4) Uani 1 1 d . . .
F103 F 0.11256(17) 0.41243(6) 0.87920(11) 0.0751(6) Uani 1 1 d . . .
F104 F -0.01650(14) 0.39465(11) 0.93714(11) 0.1027(11) Uani 1 1 d . . .
C111 C -0.37623(14) 0.33754(6) 0.67442(10) 0.0209(4) Uani 1 1 d . . .
C112 C -0.35899(15) 0.29199(7) 0.65779(10) 0.0225(4) Uani 1 1 d . . .
H112 H -0.3064 0.2755 0.6859 0.027 Uiso 1 1 calc R . .
C113 C -0.41637(15) 0.27002(7) 0.60132(10) 0.0252(4) Uani 1 1 d . . .
C114 C -0.49332(16) 0.29318(7) 0.55822(11) 0.0265(4) Uani 1 1 d . . .
H114 H -0.5322 0.2785 0.5195 0.032 Uiso 1 1 calc R . .
C115 C -0.51139(15) 0.33832(7) 0.57366(11) 0.0264(4) Uani 1 1 d . . .
C116 C -0.45454(15) 0.35980(7) 0.63052(10) 0.0230(4) Uani 1 1 d . . .
H116 H -0.4694 0.3907 0.6399 0.028 Uiso 1 1 calc R . .
C117 C -0.39350(18) 0.22134(8) 0.58610(12) 0.0321(4) Uani 1 1 d . . .
F118 F -0.36839(14) 0.19703(5) 0.64489(7) 0.0446(4) Uani 1 1 d . . .
F119 F -0.31153(15) 0.21665(5) 0.54769(8) 0.0531(4) Uani 1 1 d . . .
F120 F -0.47411(15) 0.20040(6) 0.55024(13) 0.0755(7) Uani 1 1 d . . .
C121 C -0.59361(19) 0.36409(9) 0.52801(13) 0.0380(5) Uani 1 1 d . . .
F122 F -0.59145(19) 0.35563(9) 0.45995(10) 0.0867(8) Uani 1 1 d . . .
F123 F -0.5886(2) 0.40775(6) 0.53749(13) 0.0935(9) Uani 1 1 d . . .
F124 F -0.69027(14) 0.35174(9) 0.53983(14) 0.0918(8) Uani 1 1 d . . .

loop_
_atom_site_aniso_label
_atom_site_aniso_U_11
_atom_site_aniso_U_22
_atom_site_aniso_U_33
_atom_site_aniso_U_23
_atom_site_aniso_U_13
_atom_site_aniso_U_12
Fe1 0.01956(13) 0.01716(13) 0.02046(13) 0.00102(9) 0.00207(10) -0.00032(9)
N1 0.0228(8) 0.0261(8) 0.0232(8) -0.0004(6) 0.0016(6) 0.0012(6)
C2 0.0275(10) 0.0332(11) 0.0329(11) -0.0062(9) 0.0044(8) 0.0024(8)
C3 0.0328(11) 0.0282(11) 0.0571(15) -0.0140(10) 0.0070(10) 0.0009(9)
C4 0.0359(12) 0.0223(10) 0.0721(18) -0.0009(11) 0.0117(12) -0.0045(9)
C5 0.0284(10) 0.0266(10) 0.0513(14) 0.0017(9) 0.0134(9) -0.0028(8)
C6 0.0205(9) 0.0248(9) 0.0293(10) 0.0007(7) 0.0025(7) -0.0003(7)
C7 0.0199(8) 0.0255(9) 0.0282(9) 0.0004(7) 0.0047(7) -0.0005(7)
N8 0.0190(7) 0.0208(7) 0.0236(8) -0.0016(6) 0.0002(6) 0.0012(6)
C9 0.0226(9) 0.0220(9) 0.0234(9) -0.0005(7) 0.0039(7) 0.0009(7)
C10 0.0259(9) 0.0250(9) 0.0228(9) -0.0011(7) 0.0052(7) -0.0019(7)
C11 0.0365(11) 0.0263(10) 0.0291(10) -0.0056(8) 0.0051(8) -0.0030(8)
C12 0.0407(12) 0.0209(9) 0.0386(12) -0.0034(8) 0.0066(9) 0.0055(8)
C13 0.0309(10) 0.0258(10) 0.0382(11) 0.0006(8) 0.0013(9) 0.0062(8)
C14 0.0244(9) 0.0238(9) 0.0310(10) -0.0019(8) 0.0013(8) 0.0019(7)
C15 0.0249(9) 0.0300(10) 0.0234(9) -0.0042(8) 0.0014(7) -0.0013(8)
C16 0.0305(11) 0.0426(13) 0.0306(11) 0.0056(9) 0.0012(8) 0.0021(9)
C17 0.0310(11) 0.0424(13) 0.0333(11) -0.0067(9) 0.0011(9) -0.0081(9)
C18 0.0259(10) 0.0278(10) 0.0401(12) -0.0053(9) -0.0061(9) 0.0056(8)
C19 0.0305(11) 0.0331(12) 0.0619(16) -0.0031(11) -0.0022(11) -0.0016(9)
C20 0.0463(14) 0.0546(16) 0.0369(13) -0.0052(11) -0.0065(11) -0.0042(12)
N21 0.0213(8) 0.0254(8) 0.0224(8) -0.0029(6) 0.0015(6) -0.0004(6)
C22 0.0261(10) 0.0278(10) 0.0315(10) 0.0021(8) 0.0015(8) 0.0029(8)
C23 0.0378(12) 0.0280(10) 0.0367(11) 0.0034(9) 0.0058(9) 0.0061(9)
C24 0.0391(12) 0.0247(10) 0.0337(11) -0.0008(8) 0.0090(9) -0.0053(8)
C25 0.0261(9) 0.0287(10) 0.0276(10) -0.0031(8) 0.0056(8) -0.0060(8)
C26 0.0228(9) 0.0255(9) 0.0200(8) -0.0023(7) 0.0036(7) -0.0018(7)
C27 0.0201(9) 0.0284(10) 0.0240(9) -0.0014(7) 0.0021(7) -0.0005(7)
N28 0.0219(7) 0.0231(8) 0.0196(7) 0.0005(6) 0.0016(6) 0.0032(6)
C29 0.0219(9) 0.0242(9) 0.0274(9) -0.0018(7) -0.0025(7) 0.0038(7)
C30 0.0248(9) 0.0308(10) 0.0307(10) -0.0043(8) -0.0017(8) 0.0044(8)
C31 0.0285(10) 0.0316(11) 0.0401(12) -0.0103(9) -0.0025(9) 0.0074(8)
C32 0.0296(11) 0.0237(10) 0.0500(13) -0.0034(9) -0.0095(9) 0.0067(8)
C33 0.0325(11) 0.0288(11) 0.0401(12) 0.0067(9) -0.0061(9) 0.0046(9)
C34 0.0259(10) 0.0284(10) 0.0297(10) 0.0017(8) -0.0026(8) 0.0040(8)
C35 0.0386(12) 0.0368(12) 0.0279(10) -0.0045(9) 0.0032(9) 0.0109(9)
C36 0.0553(19) 0.110(3) 0.063(2) 0.034(2) -0.0137(16) -0.043(2)
C37 0.0604(18) 0.091(2) 0.0301(13) 0.0075(14) -0.0015(12) -0.0340(17)
C38 0.0366(11) 0.0405(12) 0.0265(10) 0.0081(9) 0.0036(9) 0.0116(9)
C39 0.0460(14) 0.0601(17) 0.0402(14) 0.0218(12) 0.0076(11) 0.0098(12)
C40 0.0564(16) 0.0456(14) 0.0309(12) -0.0042(10) 0.0039(11) 0.0067(12)
O41 0.0330(8) 0.0321(8) 0.0228(7) 0.0032(6) -0.0007(6) -0.0104(6)
C42 0.0311(11) 0.0373(12) 0.0304(11) -0.0019(9) -0.0045(8) -0.0071(9)
C43 0.0399(13) 0.0469(13) 0.0282(11) -0.0044(10) -0.0076(9) 0.0057(10)
C44 0.0495(14) 0.0399(12) 0.0242(10) 0.0040(9) 0.0021(9) 0.0076(10)
C45 0.0412(12) 0.0343(11) 0.0254(10) 0.0079(8) 0.0037(9) -0.0033(9)
B50 0.0164(9) 0.0210(9) 0.0193(9) 0.0006(7) 0.0028(7) 0.0005(7)
C51 0.0192(8) 0.0214(8) 0.0200(8) -0.0023(7) 0.0015(7) -0.0027(7)
C52 0.0192(8) 0.0239(9) 0.0232(9) -0.0006(7) 0.0002(7) 0.0000(7)
C53 0.0186(8) 0.0285(9) 0.0245(9) -0.0028(7) 0.0038(7) -0.0024(7)
C54 0.0235(9) 0.0298(10) 0.0245(9) 0.0022(8) 0.0052(7) -0.0046(8)
C55 0.0242(9) 0.0258(9) 0.0253(9) 0.0031(7) 0.0024(7) -0.0012(7)
C56 0.0192(8) 0.0238(9) 0.0238(9) 0.0000(7) 0.0034(7) -0.0005(7)
C57 0.0211(9) 0.0385(11) 0.0323(11) -0.0003(9) 0.0068(8) -0.0009(8)
F58 0.0460(9) 0.0711(11) 0.0716(11) 0.0291(9) 0.0404(8) 0.0185(8)
F59 0.0325(7) 0.0404(8) 0.0796(12) -0.0011(7) 0.0185(7) 0.0086(6)
F60 0.0196(7) 0.1338(18) 0.0666(11) -0.0486(12) -0.0054(7) 0.0079(9)
C61 0.0305(11) 0.0350(12) 0.0407(13) 0.0154(10) 0.0091(9) 0.0029(9)
F62 0.0563(16) 0.101(2) 0.105(2) 0.086(2) 0.0441(15) 0.0315(14)
F63 0.0481(12) 0.075(2) 0.167(4) 0.073(2) -0.0571(18) -0.0181(13)
F64 0.196(4) 0.0571(15) 0.0611(17) 0.0125(13) 0.0156(19) 0.073(2)
C61X 0.0305(11) 0.0350(12) 0.0407(13) 0.0154(10) 0.0091(9) 0.0029(9)
F62X 0.0563(16) 0.101(2) 0.105(2) 0.086(2) 0.0441(15) 0.0315(14)
F63X 0.0481(12) 0.075(2) 0.167(4) 0.073(2) -0.0571(18) -0.0181(13)
F64X 0.196(4) 0.0571(15) 0.0611(17) 0.0125(13) 0.0156(19) 0.073(2)
C71 0.0162(8) 0.0220(9) 0.0264(9) 0.0016(7) 0.0011(7) 0.0005(7)
C72 0.0213(9) 0.0224(9) 0.0255(9) 0.0014(7) 0.0016(7) 0.0002(7)
C73 0.0214(9) 0.0238(9) 0.0336(10) -0.0006(8) 0.0040(8) 0.0022(7)
C74 0.0266(10) 0.0216(9) 0.0427(12) 0.0033(8) 0.0099(9) 0.0026(8)
C75 0.0249(10) 0.0271(10) 0.0375(11) 0.0086(8) 0.0109(8) 0.0038(8)
C76 0.0203(9) 0.0268(9) 0.0280(9) 0.0024(8) 0.0070(7) 0.0030(7)
C77 0.0405(12) 0.0224(10) 0.0381(12) -0.0024(8) 0.0064(9) 0.0035(9)
F78 0.0522(8) 0.0224(6) 0.0503(8) -0.0071(6) 0.0104(7) 0.0028(6)
F79 0.0673(10) 0.0390(8) 0.0357(7) -0.0069(6) -0.0048(7) 0.0107(7)
F80 0.0518(9) 0.0358(7) 0.0548(9) -0.0073(6) 0.0277(7) -0.0002(6)
C81 0.0480(14) 0.0322(12) 0.0549(15) 0.0168(11) 0.0296(12) 0.0119(10)
F82 0.0800(12) 0.0510(9) 0.0436(9) 0.0142(7) 0.0326(8) 0.0157(8)
F83 0.136(2) 0.0449(10) 0.0873(15) 0.0052(10) 0.0611(15) -0.0261(12)
F84 0.0673(13) 0.158(2) 0.0987(17) 0.1014(17) 0.0444(12) 0.0592(14)
C91 0.0186(8) 0.0177(8) 0.0215(8) 0.0033(6) 0.0022(7) 0.0001(6)
C92 0.0202(9) 0.0226(9) 0.0215(9) 0.0020(7) 0.0014(7) 0.0010(7)
C93 0.0213(9) 0.0266(9) 0.0258(9) 0.0047(7) 0.0049(7) 0.0032(7)
C94 0.0190(8) 0.0269(9) 0.0295(10) 0.0041(8) 0.0015(7) 0.0024(7)
C95 0.0235(9) 0.0218(9) 0.0247(9) 0.0005(7) -0.0021(7) 0.0021(7)
C96 0.0227(9) 0.0202(8) 0.0217(9) 0.0006(7) 0.0026(7) 0.0017(7)
C97 0.0258(10) 0.0505(14) 0.0286(10) 0.0043(9) 0.0070(8) 0.0072(9)
F98 0.0291(7) 0.0755(11) 0.0492(9) 0.0033(8) 0.0184(6) 0.0016(7)
F99 0.0491(10) 0.167(2) 0.0258(8) 0.0192(10) 0.0122(7) 0.0490(12)
F100 0.0847(13) 0.0565(11) 0.0784(13) -0.0266(9) 0.0501(11) -0.0060(10)
C101 0.0272(10) 0.0339(11) 0.0337(11) -0.0063(9) -0.0058(8) 0.0041(8)
F102 0.0555(9) 0.0450(8) 0.0381(8) 0.0024(6) -0.0211(7) 0.0072(7)
F103 0.0898(14) 0.0550(11) 0.0708(12) 0.0128(9) -0.0425(11) -0.0372(10)
F104 0.0387(9) 0.204(3) 0.0612(12) -0.0844(16) -0.0170(8) 0.0345(13)
C111 0.0182(8) 0.0251(9) 0.0198(8) 0.0014(7) 0.0041(7) -0.0025(7)
C112 0.0217(9) 0.0244(9) 0.0213(9) 0.0020(7) 0.0019(7) 0.0004(7)
C113 0.0245(9) 0.0269(10) 0.0245(9) -0.0014(7) 0.0040(7) -0.0021(7)
C114 0.0248(9) 0.0314(10) 0.0230(9) -0.0025(8) 0.0007(7) -0.0042(8)
C115 0.0208(9) 0.0321(10) 0.0258(9) 0.0018(8) -0.0003(7) 0.0001(8)
C116 0.0203(8) 0.0257(9) 0.0233(9) 0.0010(7) 0.0036(7) 0.0009(7)
C117 0.0368(11) 0.0294(10) 0.0297(10) -0.0049(8) 0.0004(9) 0.0000(9)
F118 0.0742(11) 0.0260(6) 0.0355(7) 0.0035(5) 0.0141(7) 0.0058(6)
F119 0.0753(11) 0.0429(8) 0.0459(9) 0.0045(7) 0.0309(8) 0.0210(8)
F120 0.0648(11) 0.0386(9) 0.1141(17) -0.0340(10) -0.0388(11) 0.0054(8)
C121 0.0338(12) 0.0416(13) 0.0358(12) -0.0038(10) -0.0113(9) 0.0061(10)
F122 0.1033(17) 0.1144(18) 0.0365(9) -0.0029(10) -0.0244(10) 0.0578(14)
F123 0.1194(18) 0.0402(9) 0.1036(17) -0.0010(10) -0.0793(15) 0.0154(10)
F124 0.0320(9) 0.1203(19) 0.121(2) 0.0405(16) -0.0062(10) 0.0175(11)

loop_
_atom_type_symbol
_atom_type_description
_atom_type_scat_dispersion_real
_atom_type_scat_dispersion_imag
_atom_type_scat_source
C C 0.0033 0.0016 'International Tables Vol C Tables 4.2.6.8 and 6.1.1.4'
H H 0.0000 0.0000 'International Tables Vol C Tables 4.2.6.8 and 6.1.1.4'
B B 0.0013 0.0007 'International Tables Vol C Tables 4.2.6.8 and 6.1.1.4'
N N 0.0061 0.0033 'International Tables Vol C Tables 4.2.6.8 and 6.1.1.4'
F F 0.0171 0.0103 'International Tables Vol C Tables 4.2.6.8 and 6.1.1.4'
Fe Fe 0.3463 0.8444 'International Tables Vol C Tables 4.2.6.8 and 6.1.1.4'
O O 0.0106 0.0060 'International Tables Vol C Tables 4.2.6.8 and 6.1.1.4'

loop_
_geom_angle_atom_site_label_1
_geom_angle_atom_site_label_2
_geom_angle_atom_site_label_3
_geom_angle
N8 Fe1 N28 131.81(7)
N8 Fe1 N1 79.96(7)
N28 Fe1 N1 96.21(7)
N8 Fe1 N21 97.64(7)
N28 Fe1 N21 79.58(7)
N1 Fe1 N21 171.93(7)
N8 Fe1 O41 117.69(6)
N28 Fe1 O41 110.49(6)
N1 Fe1 O41 95.82(6)
N21 Fe1 O41 92.12(6)
C2 N1 C6 117.42(18)
C2 N1 Fe1 128.27(15)
C6 N1 Fe1 114.26(13)
N1 C2 C3 123.2(2)
C2 C3 C4 119.3(2)
C5 C4 C3 119.0(2)
C4 C5 C6 119.4(2)
N1 C6 C5 121.62(19)
N1 C6 C7 113.51(17)
C5 C6 C7 124.87(19)
N8 C7 C6 116.53(17)
C7 N8 C9 117.25(16)
C7 N8 Fe1 115.43(13)
C9 N8 Fe1 127.32(13)
C10 C9 C14 121.60(18)
C10 C9 N8 118.97(17)
C14 C9 N8 119.33(17)
C11 C10 C9 118.25(19)
C11 C10 C15 120.95(18)
C9 C10 C15 120.76(17)
C12 C11 C10 121.0(2)
C13 C12 C11 120.16(19)
C12 C13 C14 121.2(2)
C13 C14 C9 117.77(19)
C13 C14 C18 119.04(18)
C9 C14 C18 123.18(18)
C10 C15 C17 112.88(18)
C10 C15 C16 110.19(17)
C17 C15 C16 110.57(18)
C14 C18 C20 111.79(19)
C14 C18 C19 110.43(19)
C20 C18 C19 111.0(2)
C22 N21 C26 117.07(17)
C22 N21 Fe1 128.11(14)
C26 N21 Fe1 114.77(13)
N21 C22 C23 123.1(2)
C22 C23 C24 119.5(2)
C25 C24 C23 118.7(2)
C24 C25 C26 119.19(19)
N21 C26 C25 122.48(18)
N21 C26 C27 113.38(17)
C25 C26 C27 124.12(18)
N28 C27 C26 116.80(17)
C27 N28 C29 117.72(16)
C27 N28 Fe1 115.45(13)
C29 N28 Fe1 126.80(13)
C34 C29 C30 122.20(19)
C34 C29 N28 118.71(18)
C30 C29 N28 118.94(18)
C31 C30 C29 117.2(2)
C31 C30 C35 120.4(2)
C29 C30 C35 122.33(18)
C32 C31 C30 121.3(2)
C33 C32 C31 120.4(2)
C32 C33 C34 121.0(2)
C33 C34 C29 117.9(2)
C33 C34 C38 121.5(2)
C29 C34 C38 120.51(18)
C37 C35 C36 109.7(2)
C37 C35 C30 112.2(2)
C36 C35 C30 112.3(2)
C34 C38 C40 109.88(19)
C34 C38 C39 113.4(2)
C40 C38 C39 111.1(2)
C42 O41 C45 109.74(16)
C42 O41 Fe1 122.45(12)
C45 O41 Fe1 127.70(12)
O41 C42 C43 104.79(18)
C42 C43 C44 102.14(18)
C45 C44 C43 102.12(19)
O41 C45 C44 104.38(18)
C51 B50 C91 111.67(15)
C51 B50 C111 104.04(14)
C91 B50 C111 113.17(15)
C51 B50 C71 111.71(15)
C91 B50 C71 103.55(14)
C111 B50 C71 112.96(15)
C56 C51 C52 115.66(17)
C56 C51 B50 123.34(16)
C52 C51 B50 120.81(16)
C53 C52 C51 122.43(18)
C54 C53 C52 120.80(18)
C54 C53 C57 120.50(18)
C52 C53 C57 118.69(18)
C55 C54 C53 117.84(18)
C54 C55 C56 121.08(18)
C54 C55 C61X 117.5(6)
C56 C55 C61X 121.4(6)
C54 C55 C61 120.5(2)
C56 C55 C61 118.5(2)
C61X C55 C61 3.4(6)
C55 C56 C51 122.18(18)
F58 C57 F60 107.7(2)
F58 C57 F59 106.00(19)
F60 C57 F59 105.3(2)
F58 C57 C53 113.20(19)
F60 C57 C53 111.83(18)
F59 C57 C53 112.24(17)
F63 C61 F62 109.5(3)
F63 C61 F64 104.5(4)
F62 C61 F64 104.3(3)
F63 C61 C55 112.3(3)
F62 C61 C55 113.8(3)
F64 C61 C55 111.8(3)
F63X C61X F62X 108.1(11)
F63X C61X F64X 100.0(10)
F62X C61X F64X 106.8(11)
F63X C61X C55 114.1(10)
F62X C61X C55 114.8(9)
F64X C61X C55 111.8(9)
C72 C71 C76 115.54(17)
C72 C71 B50 122.96(16)
C76 C71 B50 121.12(17)
C73 C72 C71 122.31(18)
C74 C73 C72 120.93(19)
C74 C73 C77 121.16(19)
C72 C73 C77 117.91(19)
C73 C74 C75 117.76(19)
C76 C75 C74 121.15(19)
C76 C75 C81 120.6(2)
C74 C75 C81 118.2(2)
C75 C76 C71 122.30(19)
F78 C77 F79 106.78(19)
F78 C77 F80 106.42(18)
F79 C77 F80 105.81(19)
F78 C77 C73 113.12(19)
F79 C77 C73 112.42(18)
F80 C77 C73 111.79(19)
F84 C81 F82 110.9(3)
F84 C81 F83 104.5(3)
F82 C81 F83 103.5(2)
F84 C81 C75 112.5(2)
F82 C81 C75 113.84(19)
F83 C81 C75 110.9(2)
C92 C91 C96 115.78(16)
C92 C91 B50 124.55(16)
C96 C91 B50 119.18(16)
C91 C92 C93 122.05(18)
C94 C93 C92 121.09(18)
C94 C93 C97 119.87(18)
C92 C93 C97 119.04(18)
C93 C94 C95 117.95(18)
C96 C95 C94 120.84(18)
C96 C95 C101 120.88(18)
C94 C95 C101 118.27(18)
C95 C96 C91 122.29(17)
F99 C97 F100 107.7(2)
F99 C97 F98 106.7(2)
F100 C97 F98 104.68(19)
F99 C97 C93 112.50(18)
F100 C97 C93 111.87(19)
F98 C97 C93 112.9(2)
F104 C101 F102 107.8(2)
F104 C101 F103 107.0(2)
F102 C101 F103 103.26(19)
F104 C101 C95 112.86(18)
F102 C101 C95 113.32(18)
F103 C101 C95 112.0(2)
C116 C111 C112 115.73(17)
C116 C111 B50 123.44(17)
C112 C111 B50 120.52(16)
C113 C112 C111 122.30(18)
C114 C113 C112 120.64(19)
C114 C113 C117 119.75(18)
C112 C113 C117 119.60(18)
C115 C114 C113 117.96(18)
C114 C115 C116 120.97(18)
C114 C115 C121 119.07(19)
C116 C115 C121 119.96(19)
C115 C116 C111 122.39(18)
F120 C117 F119 106.4(2)
F120 C117 F118 106.8(2)
F119 C117 F118 104.98(18)
F120 C117 C113 112.79(19)
F119 C117 C113 112.36(19)
F118 C117 C113 112.94(17)
F123 C121 F122 108.5(2)
F123 C121 F124 106.4(2)
F122 C121 F124 102.7(2)
F123 C121 C115 113.53(19)
F122 C121 C115 112.9(2)
F124 C121 C115 112.0(2)

loop_
_geom_bond_atom_site_label_1
_geom_bond_atom_site_label_2
_geom_bond_distance
Fe1 N8 1.9795(16)
Fe1 N28 1.9987(16)
Fe1 N1 2.0006(17)
Fe1 N21 2.0071(17)
Fe1 O41 2.0596(14)
N1 C2 1.356(3)
N1 C6 1.370(3)
C2 C3 1.373(3)
C3 C4 1.395(4)
C4 C5 1.374(3)
C5 C6 1.407(3)
C6 C7 1.421(3)
C7 N8 1.319(3)
N8 C9 1.441(2)
C9 C10 1.405(3)
C9 C14 1.410(3)
C10 C11 1.392(3)
C10 C15 1.519(3)
C11 C12 1.385(3)
C12 C13 1.384(3)
C13 C14 1.396(3)
C14 C18 1.521(3)
C15 C17 1.530(3)
C15 C16 1.535(3)
C18 C20 1.523(4)
C18 C19 1.531(3)
N21 C22 1.356(3)
N21 C26 1.368(2)
C22 C23 1.377(3)
C23 C24 1.398(3)
C24 C25 1.377(3)
C25 C26 1.399(3)
C26 C27 1.428(3)
C27 N28 1.311(3)
N28 C29 1.440(2)
C29 C34 1.399(3)
C29 C30 1.407(3)
C30 C31 1.399(3)
C30 C35 1.523(3)
C31 C32 1.380(4)
C32 C33 1.376(4)
C33 C34 1.397(3)
C34 C38 1.520(3)
C35 C37 1.512(4)
C35 C36 1.514(4)
C38 C40 1.525(4)
C38 C39 1.528(3)
O41 C42 1.462(2)
O41 C45 1.464(2)
C42 C43 1.511(3)
C43 C44 1.522(4)
C44 C45 1.518(3)
B50 C51 1.639(3)
B50 C91 1.639(3)
B50 C111 1.640(3)
B50 C71 1.643(3)
C51 C56 1.398(3)
C51 C52 1.405(3)
C52 C53 1.392(3)
C53 C54 1.390(3)
C53 C57 1.503(3)
C54 C55 1.388(3)
C55 C56 1.396(3)
C55 C61X 1.488(8)
C55 C61 1.498(3)
C57 F58 1.321(3)
C57 F60 1.328(3)
C57 F59 1.330(3)
C61 F63 1.306(4)
C61 F62 1.309(4)
C61 F64 1.316(4)
C61X F63X 1.297(9)
C61X F62X 1.299(9)
C61X F64X 1.308(9)
C71 C72 1.400(3)
C71 C76 1.404(3)
C72 C73 1.397(3)
C73 C74 1.384(3)
C73 C77 1.497(3)
C74 C75 1.391(3)
C75 C76 1.386(3)
C75 C81 1.499(3)
C77 F78 1.343(2)
C77 F79 1.343(3)
C77 F80 1.350(3)
C81 F84 1.294(3)
C81 F82 1.307(3)
C81 F83 1.363(4)
C91 C92 1.397(3)
C91 C96 1.411(3)
C92 C93 1.399(3)
C93 C94 1.384(3)
C93 C97 1.501(3)
C94 C95 1.395(3)
C95 C96 1.386(3)
C95 C101 1.500(3)
C97 F99 1.318(3)
C97 F100 1.331(3)
C97 F98 1.333(3)
C101 F104 1.308(3)
C101 F102 1.320(3)
C101 F103 1.340(3)
C111 C116 1.401(3)
C111 C112 1.401(3)
C112 C113 1.396(3)
C113 C114 1.394(3)
C113 C117 1.498(3)
C114 C115 1.386(3)
C115 C116 1.391(3)
C115 C121 1.501(3)
C117 F120 1.329(3)
C117 F119 1.336(3)
C117 F118 1.336(3)
C121 F123 1.300(3)
C121 F122 1.314(3)
C121 F124 1.325(3)
